data_4321196
loop_
_publ_author_name
'Felicia M. Dixon'
'Adam H. Eisenberg'
'Joshua R. Farrell'
'Chad A. Mirkin'
'Louise M. Liable-Sands'
'Arnold L. Rheingold'

_publ_contact_author
; 
     Dr. C.A. Mirkin 
     Department of Chemistry 
     Northwestern University 
     2145 Sheridan Road 
     Evanston, Il  60208-3113 (USA) 
;
_publ_contact_author_email camirkin@chem.nwu.edu
_publ_contact_author_fax '+(847) 467-5123'
_publ_contact_author_phone '+847 491 2907'
_publ_section_title
;
 Neutral Macrocycles via Halide-Induced Ring Opening of Binuclear
 Condensed Intermediates
;
_journal_name_full 'Inorganic Chemistry'
_journal_page_first 3432
_journal_page_last 3433
_journal_paper_doi 10.1021/ic000062q
_journal_volume 39
_journal_year 2000
_chemical_formula_sum 'C72 H68 Cl6 O6 P4 Rh2'
_chemical_formula_weight 1571.66
_chemical_name_systematic
; 
 ? 
;
_space_group_IT_number 15
_symmetry_cell_setting monoclinic
_symmetry_space_group_name_Hall '-I 2ya'
_symmetry_space_group_name_H-M 'I 1 2/a 1'
_atom_sites_solution_hydrogens geom
_atom_sites_solution_primary direct
_atom_sites_solution_secondary difmap
_audit_creation_method SHELXL-97
_cell_angle_alpha 90.00
_cell_angle_beta 98.5130(4)
_cell_angle_gamma 90.00
_cell_formula_units_Z 4
_cell_length_a 21.1237(3)
_cell_length_b 9.6962(2)
_cell_length_c 35.2862(4)
_cell_measurement_temperature 293(2)
_cell_measurement_theta_max 28.0
_cell_measurement_theta_min 2.0
_cell_volume 7147.7(2)
_computing_cell_refinement 'Bruker SMART'
_computing_data_collection 'Bruker SMART'
_computing_data_reduction 'Bruker SHELXTL'
_computing_molecular_graphics 'Bruker SHELXTL'
_computing_publication_material 'Bruker SHELXTL'
_computing_structure_refinement 'SHELXL-97 (Sheldrick, 1997)'
_computing_structure_solution 'SHELXS-97 (Sheldrick, 1990)'
_diffrn_ambient_temperature 293(2)
_diffrn_measured_fraction_theta_full 0.994
_diffrn_measured_fraction_theta_max 0.994
_diffrn_measurement_device_type 'CCD area detector'
_diffrn_measurement_method 'phi and omega scans'
_diffrn_radiation_monochromator graphite
_diffrn_radiation_source 'fine-focus sealed tube'
_diffrn_radiation_type MoK\a
_diffrn_radiation_wavelength 0.71073
_diffrn_reflns_av_R_equivalents 0.0845
_diffrn_reflns_av_sigmaI/netI 0.0648
_diffrn_reflns_limit_h_max 23
_diffrn_reflns_limit_h_min -24
_diffrn_reflns_limit_k_max 11
_diffrn_reflns_limit_k_min 0
_diffrn_reflns_limit_l_max 40
_diffrn_reflns_limit_l_min 0
_diffrn_reflns_number 23835
_diffrn_reflns_theta_full 24.00
_diffrn_reflns_theta_max 24.00
_diffrn_reflns_theta_min 1.95
_exptl_absorpt_coefficient_mu 0.826
_exptl_absorpt_correction_T_max 0.9599
_exptl_absorpt_correction_T_min 0.8523
_exptl_absorpt_correction_type SADABS
_exptl_crystal_colour yellow
_exptl_crystal_density_diffrn 1.461
_exptl_crystal_density_method 'not measured'
_exptl_crystal_description blade
_exptl_crystal_F_000 3200
_exptl_crystal_size_max 0.20
_exptl_crystal_size_mid 0.20
_exptl_crystal_size_min 0.05
_refine_diff_density_max 0.687
_refine_diff_density_min -0.536
_refine_diff_density_rms 0.117
_refine_ls_extinction_method none
_refine_ls_goodness_of_fit_ref 1.499
_refine_ls_hydrogen_treatment mixed
_refine_ls_matrix_type full
_refine_ls_number_parameters 326
_refine_ls_number_reflns 5579
_refine_ls_number_restraints 0
_refine_ls_restrained_S_all 1.499
_refine_ls_R_factor_all 0.0931
_refine_ls_R_factor_gt 0.0767
_refine_ls_shift/su_max 0.009
_refine_ls_shift/su_mean 0.002
_refine_ls_structure_factor_coef Fsqd
_refine_ls_weighting_details 'calc w=1/[\s^2^(Fo^2^)+(0.0800P)^2^+0.0000P] where P=(Fo^2^+2Fc^2^)/3'
_refine_ls_weighting_scheme calc
_refine_ls_wR_factor_gt 0.1807
_refine_ls_wR_factor_ref 0.1911
_reflns_number_gt 4745
_reflns_number_total 5579
_reflns_threshold_expression >2sigma(I)
_cod_data_source_file ic000062q_2.cif
_cod_data_source_block mir28rm
_cod_depositor_comments
;
The following automatic conversions were performed:

'_symmetry_cell_setting' value 'Monoclinic' changed to 'monoclinic'
according to the built-in table from CIF Core dictionary named
'cif_core.dic' version 2.4.1 from 2010-06-29.

Automatic conversion script
Id: cif_fix_values 1646 2011-03-28 12:23:43Z adriana 
;
_cod_original_cell_volume 7147.65(10)
_cod_database_code 4321196

loop_
_symmetry_equiv_pos_as_xyz
'x, y, z'
'-x+1/2, y, -z'
'x+1/2, y+1/2, z+1/2'
'-x+1, y+1/2, -z+1/2'
'-x, -y, -z'
'x-1/2, -y, z'
'-x+1/2, -y+1/2, -z+1/2'
'x, -y+1/2, z+1/2'

loop_
_atom_site_label
_atom_site_type_symbol
_atom_site_fract_x
_atom_site_fract_y
_atom_site_fract_z
_atom_site_U_iso_or_equiv
_atom_site_adp_type
_atom_site_occupancy
_atom_site_symmetry_multiplicity
_atom_site_calc_flag
_atom_site_refinement_flags
_atom_site_disorder_assembly
_atom_site_disorder_group
Rh1 Rh 0.45285(2) 0.92063(5) 0.147320(15) 0.0190(2) Uani 1 1 d . . .
Cl1 Cl 0.37984(9) 1.09561(19) 0.12056(6) 0.0323(5) Uani 1 1 d . . .
P1 P 0.53263(8) 1.00998(18) 0.11498(5) 0.0208(4) Uani 1 1 d . . .
P2 P 0.36761(8) 0.81709(18) 0.17147(5) 0.0205(4) Uani 1 1 d . . .
O1 O 0.4142(2) 0.9882(5) 0.01540(15) 0.0329(13) Uani 1 1 d . . .
O2 O 0.2235(2) 0.6702(5) -0.06883(14) 0.0288(12) Uani 1 1 d . . .
O51 O 0.5444(3) 0.7085(5) 0.18375(17) 0.0377(13) Uani 1 1 d . . .
C1 C 0.5010(3) 1.0415(8) 0.0642(2) 0.0269(16) Uani 1 1 d . . .
H1A H 0.4739 1.1225 0.0628 0.032 Uiso 1 1 calc R . .
H1B H 0.5368 1.0632 0.0509 0.032 Uiso 1 1 calc R . .
C2 C 0.4629(3) 0.9251(7) 0.0425(2) 0.0253(16) Uani 1 1 d . . .
H2A H 0.4907 0.8686 0.0293 0.030 Uiso 1 1 calc R . .
H2B H 0.4438 0.8671 0.0601 0.030 Uiso 1 1 calc R . .
C3 C 0.3676(3) 0.9035(7) -0.0053(2) 0.0226(15) Uani 1 1 d . . .
C4 C 0.3186(3) 0.9703(8) -0.0276(2) 0.0309(17) Uani 1 1 d . . .
H4A H 0.3185 1.0662 -0.0285 0.037 Uiso 1 1 calc R . .
C5 C 0.2687(3) 0.8973(7) -0.0490(2) 0.0265(16) Uani 1 1 d . . .
H5A H 0.2350 0.9435 -0.0636 0.032 Uiso 1 1 calc R . .
C6 C 0.2705(3) 0.7530(7) -0.04805(18) 0.0195(15) Uani 1 1 d . . .
C7 C 0.3201(3) 0.6863(7) -0.02599(19) 0.0243(16) Uani 1 1 d . . .
H7A H 0.3211 0.5904 -0.0256 0.029 Uiso 1 1 calc R . .
C8 C 0.3696(3) 0.7603(8) -0.00391(19) 0.0239(16) Uani 1 1 d . . .
H8A H 0.4029 0.7146 0.0112 0.029 Uiso 1 1 calc R . .
C9 C 0.1748(3) 0.7350(8) -0.0954(2) 0.0307(18) Uani 1 1 d . . .
H9A H 0.1591 0.8155 -0.0834 0.037 Uiso 1 1 calc R . .
H9B H 0.1393 0.6715 -0.1016 0.037 Uiso 1 1 calc R . .
C10 C 0.1986(3) 0.7786(8) -0.1323(2) 0.0273(17) Uani 1 1 d . . .
H10A H 0.2248 0.7055 -0.1405 0.033 Uiso 1 1 calc R . .
H10B H 0.2253 0.8599 -0.1273 0.033 Uiso 1 1 calc R . .
C11 C 0.6557(2) 0.9196(5) 0.14652(14) 0.044(2) Uani 1 1 d G . .
H11A H 0.6526 0.9859 0.1652 0.053 Uiso 1 1 calc R . .
C12 C 0.7103(2) 0.8382(6) 0.14858(16) 0.053(3) Uani 1 1 d G . .
H12A H 0.7437 0.8502 0.1686 0.063 Uiso 1 1 calc R . .
C13 C 0.7149(2) 0.7391(5) 0.12068(17) 0.045(2) Uani 1 1 d G . .
H13A H 0.7514 0.6846 0.1221 0.054 Uiso 1 1 calc R . .
C14 C 0.6649(3) 0.7213(5) 0.09071(15) 0.044(2) Uani 1 1 d G . .
H14A H 0.6680 0.6549 0.0720 0.053 Uiso 1 1 calc R . .
C15 C 0.6103(2) 0.8026(5) 0.08864(13) 0.040(2) Uani 1 1 d G . .
H15A H 0.5769 0.7907 0.0686 0.048 Uiso 1 1 calc R . .
C16 C 0.60573(18) 0.9018(4) 0.11654(15) 0.0241(16) Uani 1 1 d G . .
C21 C 0.5410(2) 1.2504(5) 0.15971(14) 0.0365(19) Uani 1 1 d G . .
H21A H 0.5092 1.2105 0.1717 0.044 Uiso 1 1 calc R . .
C22 C 0.5643(3) 1.3806(5) 0.17075(14) 0.044(2) Uani 1 1 d G . .
H22A H 0.5481 1.4279 0.1902 0.053 Uiso 1 1 calc R . .
C23 C 0.6118(2) 1.4402(4) 0.15276(15) 0.039(2) Uani 1 1 d G . .
H23A H 0.6274 1.5274 0.1601 0.046 Uiso 1 1 calc R . .
C24 C 0.6360(2) 1.3697(4) 0.12374(14) 0.0318(18) Uani 1 1 d G . .
H24A H 0.6677 1.4095 0.1117 0.038 Uiso 1 1 calc R . .
C25 C 0.6126(2) 1.2394(4) 0.11271(13) 0.0346(19) Uani 1 1 d G . .
H25A H 0.6288 1.1922 0.0933 0.041 Uiso 1 1 calc R . .
C26 C 0.5651(2) 1.1798(4) 0.13070(14) 0.0224(15) Uani 1 1 d G . .
C31 C 0.26777(19) 0.8745(4) 0.21411(13) 0.0289(17) Uani 1 1 d G . .
H31A H 0.2473 0.7987 0.2016 0.035 Uiso 1 1 calc R . .
C32 C 0.23829(17) 0.9480(5) 0.24047(15) 0.0330(19) Uani 1 1 d G . .
H32A H 0.1981 0.9213 0.2456 0.040 Uiso 1 1 calc R . .
C33 C 0.2688(2) 1.0613(5) 0.25916(14) 0.0365(19) Uani 1 1 d G . .
H33A H 0.2491 1.1105 0.2768 0.044 Uiso 1 1 calc R . .
C34 C 0.3289(2) 1.1012(4) 0.25148(14) 0.0334(19) Uani 1 1 d G . .
H34A H 0.3493 1.1770 0.2640 0.040 Uiso 1 1 calc R . .
C35 C 0.35834(16) 1.0277(5) 0.22512(13) 0.0258(16) Uani 1 1 d G . .
H35A H 0.3985 1.0544 0.2200 0.031 Uiso 1 1 calc R . .
C36 C 0.32780(19) 0.9144(4) 0.20643(12) 0.0218(15) Uiso 1 1 d G . .
C41 C 0.3710(2) 0.5240(4) 0.17694(10) 0.0280(17) Uani 1 1 d G . .
H41A H 0.3470 0.5235 0.1526 0.034 Uiso 1 1 calc R . .
C42 C 0.3914(3) 0.4003(4) 0.19460(14) 0.037(2) Uani 1 1 d G . .
H42A H 0.3811 0.3171 0.1821 0.045 Uiso 1 1 calc R . .
C43 C 0.4272(2) 0.4010(4) 0.23096(14) 0.038(2) Uani 1 1 d G . .
H43A H 0.4409 0.3183 0.2428 0.046 Uiso 1 1 calc R . .
C44 C 0.4427(2) 0.5254(5) 0.24967(11) 0.0326(18) Uani 1 1 d G . .
H44A H 0.4667 0.5258 0.2740 0.039 Uiso 1 1 calc R . .
C45 C 0.4223(2) 0.6490(4) 0.23200(12) 0.0294(17) Uani 1 1 d G . .
H45A H 0.4326 0.7322 0.2445 0.035 Uiso 1 1 calc R . .
C46 C 0.3864(2) 0.6483(4) 0.19564(12) 0.0219(15) Uani 1 1 d G . .
C51 C 0.5088(3) 0.7904(7) 0.1690(2) 0.0234(16) Uani 1 1 d . . .

loop_
_atom_site_aniso_label
_atom_site_aniso_U_11
_atom_site_aniso_U_22
_atom_site_aniso_U_33
_atom_site_aniso_U_23
_atom_site_aniso_U_13
_atom_site_aniso_U_12
Rh1 0.0184(3) 0.0153(3) 0.0232(3) 0.0011(2) 0.0026(2) 0.0004(2)
Cl1 0.0284(10) 0.0262(10) 0.0420(11) 0.0132(8) 0.0040(8) 0.0085(7)
P1 0.0199(9) 0.0178(9) 0.0244(10) 0.0003(8) 0.0022(7) -0.0036(7)
P2 0.0190(9) 0.0191(9) 0.0229(10) 0.0031(7) 0.0021(7) -0.0005(7)
O1 0.028(3) 0.028(3) 0.039(3) 0.004(2) -0.011(2) -0.004(2)
O2 0.029(3) 0.028(3) 0.027(3) 0.000(2) -0.007(2) -0.009(2)
O51 0.037(3) 0.025(3) 0.051(4) 0.011(3) 0.006(3) 0.008(2)
C1 0.026(4) 0.028(4) 0.028(4) 0.005(3) 0.008(3) -0.006(3)
C2 0.030(4) 0.019(4) 0.025(4) -0.002(3) -0.001(3) -0.003(3)
C3 0.026(4) 0.021(4) 0.020(4) -0.001(3) 0.002(3) -0.004(3)
C4 0.033(4) 0.027(4) 0.032(4) -0.004(3) 0.003(3) 0.004(3)
C5 0.020(4) 0.027(4) 0.032(4) 0.001(3) 0.002(3) 0.000(3)
C6 0.018(3) 0.023(4) 0.018(4) -0.003(3) 0.005(3) 0.000(3)
C7 0.035(4) 0.019(4) 0.019(4) 0.003(3) 0.002(3) 0.000(3)
C8 0.024(4) 0.029(4) 0.016(3) 0.004(3) -0.005(3) 0.000(3)
C9 0.031(4) 0.031(4) 0.026(4) -0.008(3) -0.008(3) -0.015(3)
C10 0.022(4) 0.030(4) 0.029(4) -0.002(3) 0.000(3) 0.009(3)
C11 0.033(5) 0.031(5) 0.065(6) -0.015(4) -0.008(4) -0.001(4)
C12 0.025(4) 0.029(5) 0.097(8) 0.000(5) -0.012(5) -0.001(4)
C13 0.025(4) 0.030(5) 0.083(7) 0.022(5) 0.019(4) 0.010(4)
C14 0.057(6) 0.028(5) 0.048(5) -0.007(4) 0.013(5) 0.022(4)
C15 0.044(5) 0.040(5) 0.034(5) -0.011(4) -0.002(4) 0.001(4)
C16 0.014(3) 0.022(4) 0.035(4) 0.005(3) -0.001(3) -0.006(3)
C21 0.043(5) 0.028(4) 0.043(5) -0.003(4) 0.021(4) -0.002(4)
C22 0.072(6) 0.035(5) 0.029(5) -0.012(4) 0.020(4) -0.006(4)
C23 0.046(5) 0.015(4) 0.055(6) -0.010(4) 0.006(4) -0.008(3)
C24 0.034(4) 0.018(4) 0.044(5) -0.002(4) 0.010(4) -0.003(3)
C25 0.031(4) 0.026(4) 0.050(5) 0.009(4) 0.018(4) 0.008(3)
C26 0.022(4) 0.018(4) 0.026(4) 0.001(3) 0.002(3) -0.002(3)
C31 0.023(4) 0.025(4) 0.039(5) 0.013(3) 0.008(3) 0.001(3)
C32 0.034(4) 0.021(4) 0.047(5) 0.013(4) 0.015(4) 0.002(3)
C33 0.042(5) 0.033(5) 0.039(5) -0.004(4) 0.020(4) 0.003(4)
C34 0.032(4) 0.030(4) 0.038(5) -0.015(4) 0.002(4) -0.010(3)
C35 0.024(4) 0.025(4) 0.028(4) 0.007(3) 0.002(3) 0.002(3)
C41 0.045(5) 0.024(4) 0.014(3) 0.001(3) 0.004(3) -0.005(3)
C42 0.043(5) 0.019(4) 0.048(5) -0.007(4) 0.002(4) -0.008(3)
C43 0.033(4) 0.028(5) 0.056(6) 0.020(4) 0.016(4) 0.013(4)
C44 0.025(4) 0.029(4) 0.041(5) 0.015(4) 0.000(3) 0.004(3)
C45 0.032(4) 0.028(4) 0.028(4) 0.001(3) 0.004(3) -0.008(3)
C46 0.035(4) 0.015(4) 0.019(4) 0.001(3) 0.014(3) -0.009(3)
C51 0.024(4) 0.025(4) 0.023(4) 0.005(3) 0.011(3) -0.007(3)

loop_
_atom_type_symbol
_atom_type_description
_atom_type_scat_dispersion_real
_atom_type_scat_dispersion_imag
_atom_type_scat_source
C C 0.0033 0.0016 'International Tables Vol C Tables 4.2.6.8 and 6.1.1.4'
H H 0.0000 0.0000 'International Tables Vol C Tables 4.2.6.8 and 6.1.1.4'
O O 0.0106 0.0060 'International Tables Vol C Tables 4.2.6.8 and 6.1.1.4'
P P 0.1023 0.0942 'International Tables Vol C Tables 4.2.6.8 and 6.1.1.4'
Cl Cl 0.1484 0.1585 'International Tables Vol C Tables 4.2.6.8 and 6.1.1.4'
Rh Rh -1.1178 0.9187 'International Tables Vol C Tables 4.2.6.8 and 6.1.1.4'

loop_
_geom_angle_atom_site_label_1
_geom_angle_atom_site_label_2
_geom_angle_atom_site_label_3
_geom_angle
_geom_angle_site_symmetry_1
_geom_angle_site_symmetry_3
_geom_angle_publ_flag
C51 Rh1 P2 92.1(2) . . ?
C51 Rh1 P1 89.6(2) . . ?
P2 Rh1 P1 172.00(7) . . ?
C51 Rh1 Cl1 178.3(2) . . ?
P2 Rh1 Cl1 87.82(6) . . ?
P1 Rh1 Cl1 90.78(6) . . ?
C26 P1 C1 102.1(3) . . ?
C26 P1 C16 103.0(2) . . ?
C1 P1 C16 107.6(3) . . ?
C26 P1 Rh1 116.67(15) . . ?
C1 P1 Rh1 110.7(2) . . ?
C16 P1 Rh1 115.57(19) . . ?
C36 P2 C10 103.4(3) . 2 ?
C36 P2 C46 103.3(2) . . ?
C10 P2 C46 104.6(3) 2 . ?
C36 P2 Rh1 118.43(15) . . ?
C10 P2 Rh1 110.7(2) 2 . ?
C46 P2 Rh1 114.96(17) . . ?
C3 O1 C2 118.5(5) . . ?
C6 O2 C9 118.6(5) . . ?
C2 C1 P1 117.0(5) . . ?
O1 C2 C1 107.0(6) . . ?
C4 C3 C8 120.6(7) . . ?
C4 C3 O1 115.8(6) . . ?
C8 C3 O1 123.6(6) . . ?
C3 C4 C5 121.2(7) . . ?
C4 C5 C6 118.7(7) . . ?
C7 C6 O2 116.8(6) . . ?
C7 C6 C5 120.0(6) . . ?
O2 C6 C5 123.2(6) . . ?
C6 C7 C8 121.1(7) . . ?
C3 C8 C7 118.4(7) . . ?
O2 C9 C10 112.7(6) . . ?
C9 C10 P2 112.7(5) . 2 ?
C12 C11 C16 120.0 . . ?
C13 C12 C11 120.0 . . ?
C12 C13 C14 120.0 . . ?
C15 C14 C13 120.0 . . ?
C14 C15 C16 120.0 . . ?
C15 C16 C11 120.0 . . ?
C15 C16 P1 120.9(3) . . ?
C11 C16 P1 119.1(3) . . ?
C22 C21 C26 120.0 . . ?
C23 C22 C21 120.0 . . ?
C22 C23 C24 120.0 . . ?
C25 C24 C23 120.0 . . ?
C24 C25 C26 120.0 . . ?
C25 C26 C21 120.0 . . ?
C25 C26 P1 119.8(2) . . ?
C21 C26 P1 120.1(2) . . ?
C32 C31 C36 120.0 . . ?
C31 C32 C33 120.0 . . ?
C34 C33 C32 120.0 . . ?
C35 C34 C33 120.0 . . ?
C34 C35 C36 120.0 . . ?
C35 C36 C31 120.0 . . ?
C35 C36 P2 119.6(2) . . ?
C31 C36 P2 120.4(2) . . ?
C42 C41 C46 120.0 . . ?
C43 C42 C41 120.0 . . ?
C44 C43 C42 120.0 . . ?
C45 C44 C43 120.0 . . ?
C44 C45 C46 120.0 . . ?
C45 C46 C41 120.0 . . ?
C45 C46 P2 118.0(2) . . ?
C41 C46 P2 121.7(2) . . ?
O51 C51 Rh1 178.3(6) . . ?

loop_
_geom_bond_atom_site_label_1
_geom_bond_atom_site_label_2
_geom_bond_distance
_geom_bond_site_symmetry_2
_geom_bond_publ_flag
Rh1 C51 1.818(7) . ?
Rh1 P2 2.3304(18) . ?
Rh1 P1 2.3371(18) . ?
Rh1 Cl1 2.3912(18) . ?
P1 C26 1.838(3) . ?
P1 C1 1.842(7) . ?
P1 C16 1.861(4) . ?
P2 C36 1.851(4) . ?
P2 C10 1.852(7) 2 ?
P2 C46 1.861(4) . ?
O1 C3 1.400(8) . ?
O1 C2 1.435(8) . ?
O2 C6 1.396(8) . ?
O2 C9 1.431(9) . ?
O51 C51 1.163(8) . ?
C1 C2 1.525(10) . ?
C3 C4 1.369(10) . ?
C3 C8 1.389(10) . ?
C4 C5 1.395(10) . ?
C5 C6 1.399(10) . ?
C6 C7 1.373(10) . ?
C7 C8 1.405(10) . ?
C9 C10 1.524(10) . ?
C10 P2 1.852(7) 2 ?
C11 C12 1.3900 . ?
C11 C16 1.3900 . ?
C12 C13 1.3900 . ?
C13 C14 1.3900 . ?
C14 C15 1.3900 . ?
C15 C16 1.3900 . ?
C21 C22 1.3900 . ?
C21 C26 1.3900 . ?
C22 C23 1.3900 . ?
C23 C24 1.3900 . ?
C24 C25 1.3900 . ?
C25 C26 1.3900 . ?
C31 C32 1.3900 . ?
C31 C36 1.3900 . ?
C32 C33 1.3900 . ?
C33 C34 1.3900 . ?
C34 C35 1.3900 . ?
C35 C36 1.3900 . ?
C41 C42 1.3900 . ?
C41 C46 1.3900 . ?
C42 C43 1.3900 . ?
C43 C44 1.3900 . ?
C44 C45 1.3900 . ?
C45 C46 1.3900 . ?
